data_4111313
loop_
_publ_author_name
'Elena Poverenov'
'Gregory Leitus'
'David Milstein'

_publ_section_title
;
 Synthesis and Reactivity of the Methylene Arenium Form of a Benzyl
 Cation, Stabilized by Complexation
;
_journal_name_full 'Journal of the American Chemical Society'
_journal_page_first 16450
_journal_page_last 16451
_journal_paper_doi 10.1021/ja067298z
_journal_volume 128
_journal_year 2006
_chemical_formula_sum 'C36 H67 F3 O4 P2 Pd S'
_chemical_formula_weight 821.30
_chemical_name_systematic
; 
 ? 
;
_space_group_IT_number 4
_symmetry_cell_setting monoclinic
_symmetry_space_group_name_Hall 'P 2yb'
_symmetry_space_group_name_H-M 'P 1 21 1'
_atom_sites_solution_hydrogens geom
_atom_sites_solution_primary direct
_atom_sites_solution_secondary difmap
_audit_creation_method SHELXL-97
_cell_angle_alpha 90.00
_cell_angle_beta 103.21(3)
_cell_angle_gamma 90.00
_cell_formula_units_Z 2
_cell_length_a 10.963(2)
_cell_length_b 13.760(3)
_cell_length_c 13.558(3)
_cell_measurement_reflns_used 4304
_cell_measurement_temperature 120(2)
_cell_measurement_theta_max 27.48
_cell_measurement_theta_min 1.00
_cell_volume 1991.1(8)
_computing_cell_refinement HKL
_computing_data_collection 'Collect package (Bruker Nonius)'
_computing_data_reduction HKL
_computing_molecular_graphics 'Bruker SHELXTL'
_computing_publication_material 'Bruker SHELXTL'
_computing_structure_refinement 'SHELXL-97 (Sheldrick, 1997)'
_computing_structure_solution 'SHELXS-97 (Sheldrick, 1990)'
_diffrn_ambient_temperature 120(2)
_diffrn_measured_fraction_theta_full 0.996
_diffrn_measured_fraction_theta_max 0.996
_diffrn_measurement_device_type 'Nonius KappaCCD'
_diffrn_measurement_method 'phi and omega scans'
_diffrn_radiation_monochromator graphite
_diffrn_radiation_source 'fine-focus sealed tube'
_diffrn_radiation_type MoK\a
_diffrn_radiation_wavelength 0.71073
_diffrn_reflns_av_R_equivalents 0.0380
_diffrn_reflns_av_sigmaI/netI 0.0337
_diffrn_reflns_limit_h_max 13
_diffrn_reflns_limit_h_min -14
_diffrn_reflns_limit_k_max 17
_diffrn_reflns_limit_k_min 0
_diffrn_reflns_limit_l_max 17
_diffrn_reflns_limit_l_min 0
_diffrn_reflns_number 4713
_diffrn_reflns_theta_full 27.44
_diffrn_reflns_theta_max 27.44
_diffrn_reflns_theta_min 2.14
_exptl_absorpt_coefficient_mu 0.648
_exptl_absorpt_correction_T_max 0.8293
_exptl_absorpt_correction_T_min 0.6597
_exptl_absorpt_correction_type empirical
_exptl_crystal_colour yellow
_exptl_crystal_density_diffrn 1.370
_exptl_crystal_description prism
_exptl_crystal_F_000 868
_exptl_crystal_size_max 0.70
_exptl_crystal_size_mid 0.30
_exptl_crystal_size_min 0.30
_refine_diff_density_max 1.294
_refine_diff_density_min -0.557
_refine_diff_density_rms 0.083
_refine_ls_abs_structure_details 'Flack H D (1983), Acta Cryst. A39, 876-881'
_refine_ls_abs_structure_Flack 0.51(6)
_refine_ls_extinction_method none
_refine_ls_goodness_of_fit_ref 1.079
_refine_ls_hydrogen_treatment riding
_refine_ls_matrix_type full
_refine_ls_number_parameters 444
_refine_ls_number_reflns 4713
_refine_ls_number_restraints 1
_refine_ls_restrained_S_all 1.078
_refine_ls_R_factor_all 0.0385
_refine_ls_R_factor_gt 0.0339
_refine_ls_shift/su_max 0.019
_refine_ls_shift/su_mean 0.001
_refine_ls_structure_factor_coef Fsqd
_refine_ls_weighting_details 'calc w=1/[\s^2^(Fo^2^)+(0.0423P)^2^+1.8677P] where P=(Fo^2^+2Fc^2^)/3'
_refine_ls_weighting_scheme calc
_refine_ls_wR_factor_gt 0.0798
_refine_ls_wR_factor_ref 0.0823
_reflns_number_gt 4409
_reflns_number_total 4713
_reflns_threshold_expression >2sigma(I)
_cod_data_source_file ja067298zsi20061119_105350.cif
_cod_data_source_block m663b
_cod_original_cell_volume 1991.1(7)
_cod_database_code 4111313

loop_
_symmetry_equiv_pos_as_xyz
'x, y, z'
'-x, y+1/2, -z'

loop_
_atom_site_label
_atom_site_type_symbol
_atom_site_fract_x
_atom_site_fract_y
_atom_site_fract_z
_atom_site_U_iso_or_equiv
_atom_site_adp_type
_atom_site_occupancy
_atom_site_symmetry_multiplicity
_atom_site_calc_flag
_atom_site_refinement_flags
Pd Pd 0.23216(2) 0.20904(3) 0.31432(2) 0.01464(8) Uani 1 1 d .
P1 P 0.27976(10) 0.05164(9) 0.36114(9) 0.0166(2) Uani 1 1 d .
P2 P 0.03042(10) 0.18755(8) 0.20405(8) 0.0171(2) Uani 1 1 d .
O O 0.3017(3) 0.5935(2) 0.1555(2) 0.0242(7) Uani 1 1 d .
C1 C 0.1505(4) -0.0300(3) 0.3025(3) 0.0216(9) Uani 1 1 d .
H1A H 0.1821 -0.0976 0.3110 0.026 Uiso 1 1 calc R
H1B H 0.0842 -0.0241 0.3410 0.026 Uiso 1 1 calc R
C2 C 0.0901(4) -0.0145(3) 0.1906(4) 0.0224(9) Uani 1 1 d .
H2A H 0.0570 -0.0773 0.1601 0.027 Uiso 1 1 calc R
H2B H 0.1547 0.0081 0.1554 0.027 Uiso 1 1 calc R
C3 C -0.0173(4) 0.0605(3) 0.1742(3) 0.0200(9) Uani 1 1 d .
H3A H -0.0761 0.0413 0.2164 0.024 Uiso 1 1 calc R
H3B H -0.0637 0.0572 0.1025 0.024 Uiso 1 1 calc R
C4 C 0.4184(4) 0.0044(3) 0.3113(4) 0.0259(10) Uani 1 1 d .
C5 C 0.4020(6) -0.1026(4) 0.2806(5) 0.0415(14) Uani 1 1 d .
H5A H 0.4750 -0.1246 0.2563 0.062 Uiso 1 1 calc R
H5B H 0.3262 -0.1102 0.2265 0.062 Uiso 1 1 calc R
H5C H 0.3941 -0.1417 0.3393 0.062 Uiso 1 1 calc R
C6 C 0.4250(5) 0.0634(4) 0.2174(4) 0.0287(12) Uani 1 1 d .
H6A H 0.4341 0.1325 0.2350 0.043 Uiso 1 1 calc R
H6B H 0.3479 0.0536 0.1651 0.043 Uiso 1 1 calc R
H6C H 0.4971 0.0419 0.1916 0.043 Uiso 1 1 calc R
C7 C 0.5436(4) 0.0155(4) 0.3880(4) 0.0326(11) Uani 1 1 d .
H7A H 0.6121 -0.0022 0.3559 0.049 Uiso 1 1 calc R
H7B H 0.5451 -0.0273 0.4460 0.049 Uiso 1 1 calc R
H7C H 0.5541 0.0831 0.4112 0.049 Uiso 1 1 calc R
C8 C 0.2972(4) 0.0208(3) 0.5000(4) 0.0224(9) Uani 1 1 d .
C9 C 0.4035(5) 0.0764(4) 0.5704(4) 0.0301(11) Uani 1 1 d .
H9A H 0.4059 0.0590 0.6409 0.045 Uiso 1 1 calc R
H9B H 0.3889 0.1464 0.5610 0.045 Uiso 1 1 calc R
H9C H 0.4835 0.0594 0.5542 0.045 Uiso 1 1 calc R
C10 C 0.1760(4) 0.0522(4) 0.5288(4) 0.0255(10) Uani 1 1 d .
H10A H 0.1066 0.0113 0.4931 0.038 Uiso 1 1 calc R
H10B H 0.1583 0.1203 0.5097 0.038 Uiso 1 1 calc R
H10C H 0.1855 0.0450 0.6021 0.038 Uiso 1 1 calc R
C11 C 0.3158(5) -0.0891(3) 0.5194(4) 0.0299(11) Uani 1 1 d .
H11A H 0.3882 -0.1113 0.4946 0.045 Uiso 1 1 calc R
H11B H 0.2406 -0.1240 0.4838 0.045 Uiso 1 1 calc R
H11C H 0.3302 -0.1018 0.5923 0.045 Uiso 1 1 calc R
C12 C -0.0996(4) 0.2346(3) 0.2604(3) 0.0209(9) Uani 1 1 d .
C13 C -0.0685(4) 0.1993(4) 0.3713(3) 0.0260(9) Uani 1 1 d .
H13A H 0.0127 0.2259 0.4066 0.039 Uiso 1 1 calc R
H13B H -0.0647 0.1281 0.3727 0.039 Uiso 1 1 calc R
H13C H -0.1337 0.2214 0.4049 0.039 Uiso 1 1 calc R
C14 C -0.0975(5) 0.3461(4) 0.2611(4) 0.0276(10) Uani 1 1 d .
H14A H -0.1263 0.3703 0.1917 0.041 Uiso 1 1 calc R
H14B H -0.0119 0.3688 0.2892 0.041 Uiso 1 1 calc R
H14C H -0.1530 0.3703 0.3029 0.041 Uiso 1 1 calc R
C15 C -0.2314(4) 0.1977(5) 0.2097(4) 0.0285(11) Uani 1 1 d .
H15A H -0.2919 0.2221 0.2469 0.043 Uiso 1 1 calc R
H15B H -0.2320 0.1265 0.2101 0.043 Uiso 1 1 calc R
H15C H -0.2545 0.2210 0.1396 0.043 Uiso 1 1 calc R
C16 C 0.0241(4) 0.2420(3) 0.0753(3) 0.0214(9) Uani 1 1 d .
C17 C -0.1085(5) 0.2454(4) 0.0045(3) 0.0285(10) Uani 1 1 d .
H17A H -0.1607 0.2914 0.0317 0.043 Uiso 1 1 calc R
H17B H -0.1464 0.1806 0.0004 0.043 Uiso 1 1 calc R
H17C H -0.1023 0.2664 -0.0632 0.043 Uiso 1 1 calc R
C18 C 0.1094(5) 0.1774(4) 0.0265(4) 0.0305(11) Uani 1 1 d .
H18A H 0.1143 0.2049 -0.0392 0.046 Uiso 1 1 calc R
H18B H 0.0744 0.1117 0.0166 0.046 Uiso 1 1 calc R
H18C H 0.1934 0.1748 0.0709 0.046 Uiso 1 1 calc R
C19 C 0.0803(5) 0.3454(4) 0.0865(4) 0.0275(10) Uani 1 1 d .
H19A H 0.1629 0.3439 0.1334 0.041 Uiso 1 1 calc R
H19B H 0.0249 0.3890 0.1131 0.041 Uiso 1 1 calc R
H19C H 0.0889 0.3689 0.0202 0.041 Uiso 1 1 calc R
C20 C 0.4008(4) 0.2599(3) 0.4009(3) 0.0185(8) Uani 1 1 d .
H20A H 0.4012 0.2730 0.4728 0.022 Uiso 1 1 calc R
H20B H 0.4756 0.2229 0.3936 0.022 Uiso 1 1 calc R
C21 C 0.3695(4) 0.3433(3) 0.3334(3) 0.0151(8) Uani 1 1 d .
C22 C 0.4205(4) 0.3539(4) 0.2472(4) 0.0195(10) Uani 1 1 d .
H22 H 0.4737 0.3042 0.2323 0.023 Uiso 1 1 calc R
C23 C 0.3961(4) 0.4339(3) 0.1835(3) 0.0193(9) Uani 1 1 d .
C24 C 0.3210(4) 0.5086(3) 0.2116(3) 0.0192(9) Uani 1 1 d .
C25 C 0.2600(4) 0.4982(3) 0.2924(3) 0.0164(8) Uani 1 1 d .
C26 C 0.2835(4) 0.4130(3) 0.3511(3) 0.0171(9) Uani 1 1 d .
H26 H 0.2406 0.4026 0.4036 0.021 Uiso 1 1 calc R
C27 C 0.1731(4) 0.5779(3) 0.3193(3) 0.0215(9) Uani 1 1 d .
C28 C 0.1246(5) 0.5500(4) 0.4125(4) 0.0246(9) Uani 1 1 d .
H28A H 0.1954 0.5441 0.4713 0.037 Uiso 1 1 calc R
H28B H 0.0804 0.4877 0.4004 0.037 Uiso 1 1 calc R
H28C H 0.0670 0.6002 0.4257 0.037 Uiso 1 1 calc R
C29 C 0.0597(4) 0.5924(4) 0.2296(4) 0.0286(10) Uani 1 1 d .
H29A H 0.0013 0.6388 0.2487 0.043 Uiso 1 1 calc R
H29B H 0.0172 0.5300 0.2118 0.043 Uiso 1 1 calc R
H29C H 0.0884 0.6176 0.1712 0.043 Uiso 1 1 calc R
C30 C 0.2409(5) 0.6760(4) 0.3441(4) 0.0306(11) Uani 1 1 d .
H30A H 0.1876 0.7207 0.3717 0.046 Uiso 1 1 calc R
H30B H 0.2584 0.7037 0.2822 0.046 Uiso 1 1 calc R
H30C H 0.3199 0.6660 0.3941 0.046 Uiso 1 1 calc R
C31 C 0.4487(5) 0.4334(5) 0.0866(4) 0.0346(12) Uani 1 1 d .
C32 C 0.3658(6) 0.4847(5) -0.0048(4) 0.0398(14) Uani 1 1 d .
H32A H 0.3740 0.5552 0.0044 0.060 Uiso 1 1 calc R
H32B H 0.2783 0.4657 -0.0108 0.060 Uiso 1 1 calc R
H32C H 0.3921 0.4659 -0.0665 0.060 Uiso 1 1 calc R
C33 C 0.4440(8) 0.3222(5) 0.0451(5) 0.0561(18) Uani 1 1 d .
H33A H 0.4762 0.3201 -0.0167 0.084 Uiso 1 1 calc R
H33B H 0.3572 0.2988 0.0299 0.084 Uiso 1 1 calc R
H33C H 0.4956 0.2806 0.0969 0.084 Uiso 1 1 calc R
C34 C 0.5845(6) 0.4567(6) 0.1078(6) 0.0573(18) Uani 1 1 d .
H34A H 0.6170 0.4420 0.0478 0.086 Uiso 1 1 calc R
H34B H 0.6293 0.4175 0.1651 0.086 Uiso 1 1 calc R
H34C H 0.5968 0.5258 0.1244 0.086 Uiso 1 1 calc R
C35 C 0.4101(7) 0.6575(5) 0.1711(6) 0.0500(16) Uani 1 1 d .
H35A H 0.4371 0.6737 0.2432 0.075 Uiso 1 1 calc R
H35B H 0.3877 0.7173 0.1317 0.075 Uiso 1 1 calc R
H35C H 0.4785 0.6247 0.1488 0.075 Uiso 1 1 calc R
S1 S 0.14556(11) 0.34656(9) 0.62862(9) 0.0245(2) Uani 1 1 d .
O1 O 0.0223(4) 0.3049(3) 0.6068(3) 0.0376(9) Uani 1 1 d .
O2 O 0.2258(4) 0.3166(3) 0.5635(3) 0.0352(9) Uani 1 1 d .
O3 O 0.1510(4) 0.4488(3) 0.6530(3) 0.0382(9) Uani 1 1 d .
C40 C 0.2192(5) 0.2909(4) 0.7499(4) 0.0310(11) Uani 1 1 d .
F1 F 0.2238(3) 0.1944(3) 0.7445(3) 0.0464(8) Uani 1 1 d .
F2 F 0.3357(3) 0.3221(4) 0.7847(3) 0.0583(11) Uani 1 1 d .
F3 F 0.1552(3) 0.3129(3) 0.8205(2) 0.0446(8) Uani 1 1 d .

loop_
_atom_site_aniso_label
_atom_site_aniso_U_11
_atom_site_aniso_U_22
_atom_site_aniso_U_33
_atom_site_aniso_U_23
_atom_site_aniso_U_13
_atom_site_aniso_U_12
Pd 0.01520(13) 0.01171(13) 0.01626(13) 0.00009(13) 0.00205(9) -0.00043(13)
P1 0.0157(5) 0.0117(5) 0.0225(6) 0.0001(4) 0.0046(4) 0.0000(4)
P2 0.0166(5) 0.0185(7) 0.0154(5) -0.0009(4) 0.0018(4) -0.0019(4)
O 0.0297(17) 0.0175(15) 0.0264(16) 0.0088(13) 0.0086(14) 0.0035(13)
C1 0.021(2) 0.015(2) 0.029(2) -0.0009(17) 0.0048(18) -0.0024(17)
C2 0.023(2) 0.017(2) 0.028(2) -0.0049(18) 0.0073(18) -0.0023(17)
C3 0.021(2) 0.018(2) 0.021(2) -0.0015(16) 0.0025(17) -0.0044(17)
C4 0.023(2) 0.017(2) 0.041(3) -0.004(2) 0.014(2) 0.0000(18)
C5 0.039(3) 0.021(3) 0.069(4) -0.011(3) 0.023(3) 0.002(2)
C6 0.030(3) 0.024(2) 0.038(3) -0.004(2) 0.019(2) 0.001(2)
C7 0.020(2) 0.027(3) 0.053(3) 0.004(2) 0.013(2) 0.005(2)
C8 0.020(2) 0.018(2) 0.027(2) 0.0043(17) 0.0016(18) 0.0003(17)
C9 0.028(3) 0.033(3) 0.025(2) 0.004(2) -0.003(2) -0.007(2)
C10 0.024(2) 0.030(2) 0.022(2) 0.0016(19) 0.0047(18) 0.004(2)
C11 0.037(3) 0.018(2) 0.035(3) 0.0103(19) 0.008(2) 0.005(2)
C12 0.018(2) 0.021(2) 0.024(2) -0.0002(15) 0.0044(16) 0.0025(15)
C13 0.028(2) 0.026(2) 0.026(2) -0.001(2) 0.0095(16) 0.007(2)
C14 0.026(2) 0.022(2) 0.034(3) 0.000(2) 0.007(2) 0.0026(19)
C15 0.0156(19) 0.030(3) 0.039(2) 0.000(2) 0.0042(17) 0.001(2)
C16 0.021(2) 0.024(2) 0.018(2) 0.0011(16) 0.0005(17) -0.0050(17)
C17 0.031(3) 0.031(2) 0.019(2) 0.0059(18) -0.0037(19) -0.004(2)
C18 0.033(3) 0.041(3) 0.019(2) -0.0001(18) 0.0080(19) -0.007(2)
C19 0.030(3) 0.026(2) 0.025(2) 0.006(2) 0.0022(19) -0.006(2)
C20 0.017(2) 0.014(2) 0.023(2) -0.0002(16) 0.0019(17) -0.0011(16)
C21 0.0102(18) 0.0144(19) 0.0185(19) 0.0009(15) -0.0012(15) -0.0040(15)
C22 0.018(2) 0.014(2) 0.027(2) 0.0003(18) 0.0053(18) 0.0006(17)
C23 0.014(2) 0.024(2) 0.019(2) 0.0003(17) 0.0019(16) -0.0024(17)
C24 0.021(2) 0.015(2) 0.019(2) 0.0053(16) -0.0007(17) 0.0007(17)
C25 0.017(2) 0.0120(19) 0.018(2) -0.0035(15) -0.0002(16) -0.0009(15)
C26 0.014(2) 0.020(2) 0.015(2) -0.0052(17) 0.0003(16) -0.0022(17)
C27 0.022(2) 0.014(2) 0.028(2) -0.0004(17) 0.0051(18) 0.0033(17)
C28 0.028(2) 0.021(2) 0.028(2) -0.0025(18) 0.0115(19) -0.0001(18)
C29 0.021(2) 0.025(2) 0.038(3) 0.008(2) 0.003(2) 0.0044(19)
C30 0.030(3) 0.016(2) 0.048(3) -0.0066(19) 0.013(2) -0.0019(18)
C31 0.024(2) 0.059(4) 0.022(2) 0.015(2) 0.010(2) 0.007(2)
C32 0.053(4) 0.048(3) 0.021(2) 0.006(2) 0.012(2) 0.017(3)
C33 0.080(5) 0.053(4) 0.040(3) 0.001(3) 0.024(3) 0.019(4)
C34 0.047(4) 0.075(5) 0.057(4) 0.006(4) 0.024(3) -0.001(4)
C35 0.056(4) 0.035(3) 0.060(4) 0.006(3) 0.015(3) -0.008(3)
S1 0.0294(6) 0.0212(5) 0.0257(6) -0.0011(4) 0.0124(5) 0.0000(4)
O1 0.031(2) 0.042(2) 0.039(2) -0.0062(17) 0.0058(16) -0.0065(17)
O2 0.051(2) 0.0309(19) 0.0307(19) 0.0026(15) 0.0226(17) 0.0077(17)
O3 0.053(2) 0.0209(18) 0.050(2) -0.0029(16) 0.030(2) -0.0017(16)
C40 0.029(3) 0.038(3) 0.029(3) -0.001(2) 0.012(2) -0.008(2)
F1 0.056(2) 0.035(2) 0.0510(18) 0.0147(16) 0.0192(15) 0.0105(17)
F2 0.0343(19) 0.092(3) 0.043(2) 0.008(2) -0.0027(15) -0.022(2)
F3 0.053(2) 0.059(2) 0.0269(16) 0.0000(15) 0.0213(15) -0.0066(17)

loop_
_atom_type_symbol
_atom_type_description
_atom_type_scat_dispersion_real
_atom_type_scat_dispersion_imag
_atom_type_scat_source
C C 0.0033 0.0016 'International Tables Vol C Tables 4.2.6.8 and 6.1.1.4'
H H 0.0000 0.0000 'International Tables Vol C Tables 4.2.6.8 and 6.1.1.4'
O O 0.0106 0.0060 'International Tables Vol C Tables 4.2.6.8 and 6.1.1.4'
F F 0.0171 0.0103 'International Tables Vol C Tables 4.2.6.8 and 6.1.1.4'
P P 0.1023 0.0942 'International Tables Vol C Tables 4.2.6.8 and 6.1.1.4'
S S 0.1246 0.1234 'International Tables Vol C Tables 4.2.6.8 and 6.1.1.4'
Pd Pd -0.9988 1.0072 'International Tables Vol C Tables 4.2.6.8 and 6.1.1.4'

loop_
_geom_angle_atom_site_label_1
_geom_angle_atom_site_label_2
_geom_angle_atom_site_label_3
_geom_angle
C20 Pd P1 92.59(12)
C20 Pd C21 37.75(15)
P1 Pd C21 127.76(10)
C20 Pd P2 167.23(13)
P1 Pd P2 100.18(5)
C21 Pd P2 129.95(11)
C1 P1 C8 100.7(2)
C1 P1 C4 103.7(2)
C8 P1 C4 111.5(2)
C1 P1 Pd 110.75(15)
C8 P1 Pd 116.95(15)
C4 P1 Pd 111.93(15)
C3 P2 C12 102.2(2)
C3 P2 C16 103.0(2)
C12 P2 C16 111.6(2)
C3 P2 Pd 115.52(14)
C12 P2 Pd 112.51(14)
C16 P2 Pd 111.27(14)
C24 O C35 114.4(4)
C2 C1 P1 117.4(3)
C2 C1 H1A 107.9
P1 C1 H1A 107.9
C2 C1 H1B 107.9
P1 C1 H1B 107.9
H1A C1 H1B 107.2
C1 C2 C3 112.4(4)
C1 C2 H2A 109.1
C3 C2 H2A 109.1
C1 C2 H2B 109.1
C3 C2 H2B 109.1
H2A C2 H2B 107.9
C2 C3 P2 115.7(3)
C2 C3 H3A 108.4
P2 C3 H3A 108.4
C2 C3 H3B 108.4
P2 C3 H3B 108.4
H3A C3 H3B 107.4
C6 C4 C7 108.0(4)
C6 C4 C5 108.0(5)
C7 C4 C5 108.2(4)
C6 C4 P1 107.9(3)
C7 C4 P1 112.9(3)
C5 C4 P1 111.7(3)
C4 C5 H5A 109.5
C4 C5 H5B 109.5
H5A C5 H5B 109.5
C4 C5 H5C 109.5
H5A C5 H5C 109.5
H5B C5 H5C 109.5
C4 C6 H6A 109.5
C4 C6 H6B 109.5
H6A C6 H6B 109.5
C4 C6 H6C 109.5
H6A C6 H6C 109.5
H6B C6 H6C 109.5
C4 C7 H7A 109.5
C4 C7 H7B 109.5
H7A C7 H7B 109.5
C4 C7 H7C 109.5
H7A C7 H7C 109.5
H7B C7 H7C 109.5
C10 C8 C9 106.3(4)
C10 C8 C11 108.8(4)
C9 C8 C11 109.4(4)
C10 C8 P1 107.1(3)
C9 C8 P1 113.3(3)
C11 C8 P1 111.7(3)
C8 C9 H9A 109.5
C8 C9 H9B 109.5
H9A C9 H9B 109.5
C8 C9 H9C 109.5
H9A C9 H9C 109.5
H9B C9 H9C 109.5
C8 C10 H10A 109.5
C8 C10 H10B 109.5
H10A C10 H10B 109.5
C8 C10 H10C 109.5
H10A C10 H10C 109.5
H10B C10 H10C 109.5
C8 C11 H11A 109.5
C8 C11 H11B 109.5
H11A C11 H11B 109.5
C8 C11 H11C 109.5
H11A C11 H11C 109.5
H11B C11 H11C 109.5
C14 C12 C15 110.1(4)
C14 C12 C13 108.0(4)
C15 C12 C13 108.0(4)
C14 C12 P2 109.6(3)
C15 C12 P2 115.3(3)
C13 C12 P2 105.6(3)
C12 C13 H13A 109.5
C12 C13 H13B 109.5
H13A C13 H13B 109.5
C12 C13 H13C 109.5
H13A C13 H13C 109.5
H13B C13 H13C 109.5
C12 C14 H14A 109.5
C12 C14 H14B 109.5
H14A C14 H14B 109.5
C12 C14 H14C 109.5
H14A C14 H14C 109.5
H14B C14 H14C 109.5
C12 C15 H15A 109.5
C12 C15 H15B 109.5
H15A C15 H15B 109.5
C12 C15 H15C 109.5
H15A C15 H15C 109.5
H15B C15 H15C 109.5
C19 C16 C18 107.8(4)
C19 C16 C17 109.3(4)
C18 C16 C17 109.0(4)
C19 C16 P2 110.2(3)
C18 C16 P2 105.7(3)
C17 C16 P2 114.6(3)
C16 C17 H17A 109.5
C16 C17 H17B 109.5
H17A C17 H17B 109.5
C16 C17 H17C 109.5
H17A C17 H17C 109.5
H17B C17 H17C 109.5
C16 C18 H18A 109.5
C16 C18 H18B 109.5
H18A C18 H18B 109.5
C16 C18 H18C 109.5
H18A C18 H18C 109.5
H18B C18 H18C 109.5
C16 C19 H19A 109.5
C16 C19 H19B 109.5
H19A C19 H19B 109.5
C16 C19 H19C 109.5
H19A C19 H19C 109.5
H19B C19 H19C 109.5
C21 C20 Pd 81.9(2)
C21 C20 H20A 115.0
Pd C20 H20A 115.0
C21 C20 H20B 115.0
Pd C20 H20B 115.0
H20A C20 H20B 112.0
C26 C21 C22 118.6(4)
C26 C21 C20 120.1(4)
C22 C21 C20 121.3(4)
C26 C21 Pd 96.7(3)
C22 C21 Pd 110.7(3)
C20 C21 Pd 60.4(2)
C23 C22 C21 122.7(4)
C23 C22 H22 118.7
C21 C22 H22 118.7
C22 C23 C24 116.6(4)
C22 C23 C31 117.9(4)
C24 C23 C31 125.5(4)
O C24 C25 118.1(4)
O C24 C23 119.2(4)
C25 C24 C23 122.6(4)
C26 C25 C24 117.7(4)
C26 C25 C27 120.0(4)
C24 C25 C27 122.3(4)
C21 C26 C25 121.1(4)
C21 C26 H26 119.5
C25 C26 H26 119.5
C28 C27 C30 106.3(4)
C28 C27 C29 108.4(4)
C30 C27 C29 108.7(4)
C28 C27 C25 111.4(4)
C30 C27 C25 112.3(4)
C29 C27 C25 109.5(4)
C27 C28 H28A 109.5
C27 C28 H28B 109.5
H28A C28 H28B 109.5
C27 C28 H28C 109.5
H28A C28 H28C 109.5
H28B C28 H28C 109.5
C27 C29 H29A 109.5
C27 C29 H29B 109.5
H29A C29 H29B 109.5
C27 C29 H29C 109.5
H29A C29 H29C 109.5
H29B C29 H29C 109.5
C27 C30 H30A 109.5
C27 C30 H30B 109.5
H30A C30 H30B 109.5
C27 C30 H30C 109.5
H30A C30 H30C 109.5
H30B C30 H30C 109.5
C34 C31 C32 116.1(5)
C34 C31 C23 112.7(5)
C32 C31 C23 114.6(4)
C34 C31 C33 102.8(5)
C32 C31 C33 100.8(5)
C23 C31 C33 108.0(4)
C31 C32 H32A 109.5
C31 C32 H32B 109.5
H32A C32 H32B 109.5
C31 C32 H32C 109.5
H32A C32 H32C 109.5
H32B C32 H32C 109.5
C31 C33 H33A 109.5
C31 C33 H33B 109.5
H33A C33 H33B 109.5
C31 C33 H33C 109.5
H33A C33 H33C 109.5
H33B C33 H33C 109.5
C31 C34 H34A 109.5
C31 C34 H34B 109.5
H34A C34 H34B 109.5
C31 C34 H34C 109.5
H34A C34 H34C 109.5
H34B C34 H34C 109.5
O C35 H35A 109.5
O C35 H35B 109.5
H35A C35 H35B 109.5
O C35 H35C 109.5
H35A C35 H35C 109.5
H35B C35 H35C 109.5
O1 S1 O2 115.9(2)
O1 S1 O3 115.1(2)
O2 S1 O3 114.8(2)
O1 S1 C40 102.7(2)
O2 S1 C40 103.0(2)
O3 S1 C40 102.5(3)
F2 C40 F1 107.2(5)
F2 C40 F3 106.9(4)
F1 C40 F3 107.3(4)
F2 C40 S1 112.1(4)
F1 C40 S1 112.5(4)
F3 C40 S1 110.6(4)

loop_
_geom_bond_atom_site_label_1
_geom_bond_atom_site_label_2
_geom_bond_distance
Pd C20 2.072(4)
Pd P1 2.2836(15)
Pd C21 2.360(4)
Pd P2 2.3881(14)
P1 C1 1.840(5)
P1 C8 1.896(5)
P1 C4 1.912(5)
P2 C3 1.844(4)
P2 C12 1.880(4)
P2 C16 1.886(5)
O C24 1.384(5)
O C35 1.456(7)
C1 C2 1.525(6)
C1 H1A 0.9900
C1 H1B 0.9900
C2 C3 1.543(6)
C2 H2A 0.9900
C2 H2B 0.9900
C3 H3A 0.9900
C3 H3B 0.9900
C4 C6 1.526(7)
C4 C7 1.529(7)
C4 C5 1.531(7)
C5 H5A 0.9800
C5 H5B 0.9800
C5 H5C 0.9800
C6 H6A 0.9800
C6 H6B 0.9800
C6 H6C 0.9800
C7 H7A 0.9800
C7 H7B 0.9800
C7 H7C 0.9800
C8 C10 1.531(6)
C8 C9 1.531(6)
C8 C11 1.539(6)
C9 H9A 0.9800
C9 H9B 0.9800
C9 H9C 0.9800
C10 H10A 0.9800
C10 H10B 0.9800
C10 H10C 0.9800
C11 H11A 0.9800
C11 H11B 0.9800
C11 H11C 0.9800
C12 C14 1.534(6)
C12 C15 1.538(6)
C12 C13 1.541(6)
C13 H13A 0.9800
C13 H13B 0.9800
C13 H13C 0.9800
C14 H14A 0.9800
C14 H14B 0.9800
C14 H14C 0.9800
C15 H15A 0.9800
C15 H15B 0.9800
C15 H15C 0.9800
C16 C19 1.544(6)
C16 C18 1.544(7)
C16 C17 1.549(6)
C17 H17A 0.9800
C17 H17B 0.9800
C17 H17C 0.9800
C18 H18A 0.9800
C18 H18B 0.9800
C18 H18C 0.9800
C19 H19A 0.9800
C19 H19B 0.9800
C19 H19C 0.9800
C20 C21 1.459(6)
C20 H20A 0.9900
C20 H20B 0.9900
C21 C26 1.404(6)
C21 C22 1.414(6)
C22 C23 1.387(6)
C22 H22 0.9500
C23 C24 1.423(6)
C23 C31 1.551(6)
C24 C25 1.415(6)
C25 C26 1.406(6)
C25 C27 1.550(6)
C26 H26 0.9500
C27 C28 1.528(6)
C27 C30 1.541(6)
C27 C29 1.541(7)
C28 H28A 0.9800
C28 H28B 0.9800
C28 H28C 0.9800
C29 H29A 0.9800
C29 H29B 0.9800
C29 H29C 0.9800
C30 H30A 0.9800
C30 H30B 0.9800
C30 H30C 0.9800
C31 C34 1.485(8)
C31 C32 1.531(7)
C31 C33 1.627(9)
C32 H32A 0.9800
C32 H32B 0.9800
C32 H32C 0.9800
C33 H33A 0.9800
C33 H33B 0.9800
C33 H33C 0.9800
C34 H34A 0.9800
C34 H34B 0.9800
C34 H34C 0.9800
C35 H35A 0.9800
C35 H35B 0.9800
C35 H35C 0.9800
S1 O1 1.434(4)
S1 O2 1.441(4)
S1 O3 1.443(4)
S1 C40 1.826(5)
C40 F2 1.328(6)
C40 F1 1.331(7)
C40 F3 1.343(6)

loop_
_geom_torsion_atom_site_label_1
_geom_torsion_atom_site_label_2
_geom_torsion_atom_site_label_3
_geom_torsion_atom_site_label_4
_geom_torsion
C20 Pd P1 C1 179.1(2)
C21 Pd P1 C1 -166.0(2)
P2 Pd P1 C1 -1.36(17)
C20 Pd P1 C8 64.6(2)
C21 Pd P1 C8 79.5(2)
P2 Pd P1 C8 -115.85(16)
C20 Pd P1 C4 -65.8(2)
C21 Pd P1 C4 -50.9(2)
P2 Pd P1 C4 113.77(18)
C20 Pd P2 C3 169.9(6)
P1 Pd P2 C3 -8.13(17)
C21 Pd P2 C3 156.0(2)
C20 Pd P2 C12 -73.3(6)
P1 Pd P2 C12 108.74(15)
C21 Pd P2 C12 -87.1(2)
C20 Pd P2 C16 52.9(6)
P1 Pd P2 C16 -125.13(16)
C21 Pd P2 C16 39.0(2)
C8 P1 C1 C2 168.9(3)
C4 P1 C1 C2 -75.7(4)
Pd P1 C1 C2 44.5(4)
P1 C1 C2 C3 -87.7(4)
C1 C2 C3 P2 69.8(4)
C12 P2 C3 C2 -143.1(3)
C16 P2 C3 C2 101.0(3)
Pd P2 C3 C2 -20.6(4)
C1 P1 C4 C6 94.3(4)
C8 P1 C4 C6 -158.2(3)
Pd P1 C4 C6 -25.1(4)
C1 P1 C4 C7 -146.4(3)
C8 P1 C4 C7 -39.0(4)
Pd P1 C4 C7 94.2(3)
C1 P1 C4 C5 -24.2(5)
C8 P1 C4 C5 83.2(4)
Pd P1 C4 C5 -143.6(4)
C1 P1 C8 C10 -64.8(4)
C4 P1 C8 C10 -174.2(3)
Pd P1 C8 C10 55.2(3)
C1 P1 C8 C9 178.3(4)
C4 P1 C8 C9 68.8(4)
Pd P1 C8 C9 -61.7(4)
C1 P1 C8 C11 54.1(4)
C4 P1 C8 C11 -55.3(4)
Pd P1 C8 C11 174.2(3)
C3 P2 C12 C14 -163.3(3)
C16 P2 C12 C14 -53.8(4)
Pd P2 C12 C14 72.2(3)
C3 P2 C12 C15 -38.4(4)
C16 P2 C12 C15 71.1(4)
Pd P2 C12 C15 -163.0(3)
C3 P2 C12 C13 80.7(3)
C16 P2 C12 C13 -169.8(3)
Pd P2 C12 C13 -43.9(3)
C3 P2 C16 C19 -171.7(3)
C12 P2 C16 C19 79.3(4)
Pd P2 C16 C19 -47.3(4)
C3 P2 C16 C18 -55.5(3)
C12 P2 C16 C18 -164.5(3)
Pd P2 C16 C18 68.9(3)
C3 P2 C16 C17 64.6(4)
C12 P2 C16 C17 -44.4(4)
Pd P2 C16 C17 -171.0(3)
P1 Pd C20 C21 160.6(2)
P2 Pd C20 C21 -17.5(7)
Pd C20 C21 C26 80.0(4)
Pd C20 C21 C22 -97.4(4)
C20 Pd C21 C26 -120.9(4)
P1 Pd C21 C26 -145.7(2)
P2 Pd C21 C26 54.2(3)
C20 Pd C21 C22 115.1(4)
P1 Pd C21 C22 90.2(3)
P2 Pd C21 C22 -69.9(3)
P1 Pd C21 C20 -24.9(3)
P2 Pd C21 C20 175.0(2)
C26 C21 C22 C23 4.7(7)
C20 C21 C22 C23 -177.7(4)
Pd C21 C22 C23 115.2(4)
C21 C22 C23 C24 3.0(7)
C21 C22 C23 C31 -175.2(4)
C35 O C24 C25 109.5(5)
C35 O C24 C23 -73.3(6)
C22 C23 C24 O 175.0(4)
C31 C23 C24 O -7.1(7)
C22 C23 C24 C25 -8.0(6)
C31 C23 C24 C25 170.0(4)
O C24 C25 C26 -177.9(4)
C23 C24 C25 C26 5.0(6)
O C24 C25 C27 0.1(6)
C23 C24 C25 C27 -176.9(4)
C22 C21 C26 C25 -7.9(6)
C20 C21 C26 C25 174.5(4)
Pd C21 C26 C25 -125.9(4)
C24 C25 C26 C21 3.2(6)
C27 C25 C26 C21 -174.9(4)
C26 C25 C27 C28 0.7(5)
C24 C25 C27 C28 -177.3(4)
C26 C25 C27 C30 119.9(5)
C24 C25 C27 C30 -58.1(6)
C26 C25 C27 C29 -119.2(4)
C24 C25 C27 C29 62.8(5)
C22 C23 C31 C34 -77.8(7)
C24 C23 C31 C34 104.2(6)
C22 C23 C31 C32 146.4(5)
C24 C23 C31 C32 -31.5(7)
C22 C23 C31 C33 35.0(6)
C24 C23 C31 C33 -143.0(5)
O1 S1 C40 F2 -178.9(4)
O2 S1 C40 F2 60.3(4)
O3 S1 C40 F2 -59.2(4)
O1 S1 C40 F1 60.2(4)
O2 S1 C40 F1 -60.6(4)
O3 S1 C40 F1 179.9(4)
O1 S1 C40 F3 -59.7(4)
O2 S1 C40 F3 179.5(4)
O3 S1 C40 F3 59.9(4)
